data_4302669
loop_
_publ_author_name
'Peter Comba'
'Christina Haaf'
'Hubert Wadepohl'

_publ_section_title
;
Novel Bispidine Ligands and Their First-Row Transition Metal Complexes:
Trigonal Bipyramidal and Trigonal Prismatic Geometries
;
_journal_name_full 'Inorganic Chemistry'
_journal_page_first 6604
_journal_page_last 6614
_journal_paper_doi 10.1021/ic900571v
_journal_volume 48
_journal_year 2009
_chemical_absolute_configuration ad
_chemical_formula_sum 'C35 H52 B2 Cu F8 N6 O'
_chemical_formula_weight 809.99
_space_group_IT_number 43
_symmetry_cell_setting orthorhombic
_symmetry_Int_Tables_number 43
_symmetry_space_group_name_Hall 'F 2 -2d'
_symmetry_space_group_name_H-M 'F d d 2'
_atom_sites_solution_hydrogens geom
_atom_sites_solution_primary heavy
_atom_sites_solution_secondary difmap
_audit_block_code co_ch7
_audit_creation_method SHELXL-97
_cell_angle_alpha 90.00
_cell_angle_beta 90.00
_cell_angle_gamma 90.00
_cell_formula_units_Z 8
_cell_length_a 18.183(5)
_cell_length_b 37.919(18)
_cell_length_c 10.429(10)
_cell_measurement_reflns_used 4610
_cell_measurement_temperature 100(2)
_cell_measurement_theta_max 26.33
_cell_measurement_theta_min 2.31
_cell_volume 7191(8)
_computing_cell_refinement
;

SAINT (Bruker AXS, 1997-2008). Includes estimated systematic errors

 from Monte Carlo simulations.

;
_computing_data_collection 'SMART (Bruker AXS, 1997-2003)'
_computing_data_reduction 'SAINT (Bruker AXS, 1997-2008)'
_computing_molecular_graphics 'PLATON (Spek, 1980-2009)'
_computing_publication_material 'SHELXL-97 (Sheldrick, 1997)'
_computing_structure_refinement 'SHELXL-97 (Sheldrick, 1997)'
_computing_structure_solution 'DIRDIF (Beurskens et al., 1999-2008)'
_diffrn_ambient_temperature 100(2)
_diffrn_measured_fraction_theta_full 1.000
_diffrn_measured_fraction_theta_max 1.000
_diffrn_measurement_device_type 'CCD area detector (Bruker AXS Smart 1000)'
_diffrn_measurement_method '\f- and \w-scans'
_diffrn_radiation_monochromator graphite
_diffrn_radiation_probe x-ray
_diffrn_radiation_type MoK\a
_diffrn_radiation_wavelength 0.71073
_diffrn_reflns_av_R_equivalents 0.0928
_diffrn_reflns_av_sigmaI/netI 0.0576
_diffrn_reflns_limit_h_max 0
_diffrn_reflns_limit_h_min -22
_diffrn_reflns_limit_k_max 47
_diffrn_reflns_limit_k_min 0
_diffrn_reflns_limit_l_max 13
_diffrn_reflns_limit_l_min -13
_diffrn_reflns_number 34378
_diffrn_reflns_theta_full 26.73
_diffrn_reflns_theta_max 26.73
_diffrn_reflns_theta_min 2.15
_diffrn_source 'fine-focus sealed tube'
_exptl_absorpt_coefficient_mu 0.689
_exptl_absorpt_correction_T_max 0.7464
_exptl_absorpt_correction_T_min 0.6851
_exptl_absorpt_correction_type multi-scan
_exptl_absorpt_process_details
;

multi-scan from symmetry-related measurements (Blessing 1995)

SADABS (Sheldrick & Bruker AXS, 2004-2008)

;
_exptl_crystal_colour blue
_exptl_crystal_density_diffrn 1.496
_exptl_crystal_density_method 'not measured'
_exptl_crystal_description irregular
_exptl_crystal_F_000 3384
_exptl_crystal_size_max 0.18
_exptl_crystal_size_mid 0.06
_exptl_crystal_size_min 0.03
_refine_diff_density_max 0.433
_refine_diff_density_min -0.492
_refine_diff_density_rms 0.071
_refine_ls_abs_structure_details 'Flack H D (1983), Acta Cryst. A39, 876-881'
_refine_ls_abs_structure_Flack -0.009(15)
_refine_ls_extinction_method none
_refine_ls_goodness_of_fit_ref 1.077
_refine_ls_hydrogen_treatment constr
_refine_ls_matrix_type full
_refine_ls_number_parameters 244
_refine_ls_number_reflns 3813
_refine_ls_number_restraints 22
_refine_ls_restrained_S_all 1.074
_refine_ls_R_factor_all 0.0588
_refine_ls_R_factor_gt 0.0439
_refine_ls_shift/su_max 0.000
_refine_ls_shift/su_mean 0.000
_refine_ls_structure_factor_coef Fsqd
_refine_ls_weighting_details 'calc w=1/[\s^2^(Fo^2^)+(0.0437P)^2^+13.8097P] where P=(Fo^2^+2Fc^2^)/3'
_refine_ls_weighting_scheme calc
_refine_ls_wR_factor_gt 0.0943
_refine_ls_wR_factor_ref 0.1008
_reflns_number_gt 3064
_reflns_number_total 3813
_reflns_threshold_expression >2sigma(I)
_cod_data_source_file ic900571v_si_001_12.cif
_cod_data_source_block co_ch7a
_cod_database_code 4302669
_audit_block_refno 629

loop_
_symmetry_equiv_pos_as_xyz
'x, y, z'
'-x, -y, z'
'-x+1/4, y+1/4, z+1/4'
'x+3/4, -y+3/4, z+1/4'
'x, y+1/2, z+1/2'
'-x, -y+1/2, z+1/2'
'-x+1/4, y+3/4, z+3/4'
'x+3/4, -y+5/4, z+3/4'
'x+1/2, y, z+1/2'
'-x+1/2, -y, z+1/2'
'-x+3/4, y+1/4, z+3/4'
'x+5/4, -y+3/4, z+3/4'
'x+1/2, y+1/2, z'
'-x+1/2, -y+1/2, z'
'-x+3/4, y+3/4, z+1/4'
'x+5/4, -y+5/4, z+1/4'

loop_
_atom_site_label
_atom_site_type_symbol
_atom_site_fract_x
_atom_site_fract_y
_atom_site_fract_z
_atom_site_U_iso_or_equiv
_atom_site_adp_type
_atom_site_occupancy
_atom_site_symmetry_multiplicity
_atom_site_calc_flag
_atom_site_refinement_flags
_atom_site_disorder_assembly
_atom_site_disorder_group
B B 0.2882(2) 0.06173(10) 0.0359(4) 0.0203(9) Uani 1 1 d D . .
C1 C 0.28210(18) 0.22063(8) 0.5577(3) 0.0135(7) Uani 1 1 d . . .
C2 C 0.21988(18) 0.20610(9) 0.4708(3) 0.0150(7) Uani 1 1 d . . .
H2A H 0.2412 0.1883 0.4122 0.018 Uiso 1 1 calc R . .
H2B H 0.1834 0.1939 0.5256 0.018 Uiso 1 1 calc R . .
C4 C 0.34405(19) 0.23724(9) 0.4780(3) 0.0147(7) Uani 1 1 d . . .
H4A H 0.3822 0.2464 0.5370 0.018 Uiso 1 1 calc R . .
H4B H 0.3670 0.2187 0.4246 0.018 Uiso 1 1 calc R . .
C5 C 0.2500 0.2500 0.6405(4) 0.0131(9) Uani 1 2 d S . .
C6 C 0.31067(19) 0.19018(8) 0.6396(3) 0.0146(7) Uani 1 1 d . . .
C7 C 0.26151(19) 0.17210(9) 0.7177(3) 0.0171(8) Uani 1 1 d . . .
H7 H 0.2111 0.1786 0.7176 0.021 Uiso 1 1 calc R . .
C8 C 0.2850(2) 0.14470(9) 0.7956(3) 0.0194(8) Uani 1 1 d . . .
H8 H 0.2504 0.1322 0.8466 0.023 Uiso 1 1 calc R . .
C9 C 0.3586(2) 0.13556(9) 0.7992(3) 0.0217(8) Uani 1 1 d . . .
H9 H 0.3752 0.1172 0.8540 0.026 Uiso 1 1 calc R . .
C10 C 0.4074(2) 0.15348(10) 0.7220(3) 0.0214(8) Uani 1 1 d . . .
H10 H 0.4580 0.1473 0.7240 0.026 Uiso 1 1 calc R . .
C11 C 0.3842(2) 0.18049(10) 0.6412(3) 0.0196(8) Uani 1 1 d . . .
H11 H 0.4185 0.1922 0.5875 0.024 Uiso 1 1 calc R . .
C12 C 0.11433(18) 0.21700(9) 0.3228(3) 0.0155(7) Uani 1 1 d . . .
C13 C 0.13499(19) 0.18063(9) 0.2721(3) 0.0192(8) Uani 1 1 d . . .
H13A H 0.1463 0.1651 0.3459 0.023 Uiso 1 1 calc R . .
H13B H 0.0919 0.1705 0.2272 0.023 Uiso 1 1 calc R . .
C14 C 0.1715(2) 0.18746(11) 0.0535(3) 0.0257(9) Uani 1 1 d . . .
H14A H 0.1231 0.1759 0.0422 0.031 Uiso 1 1 calc R . .
H14B H 0.2060 0.1765 -0.0081 0.031 Uiso 1 1 calc R . .
C15 C 0.1638(2) 0.22621(11) 0.0207(3) 0.0241(9) Uani 1 1 d . . .
H15A H 0.2059 0.2330 -0.0342 0.029 Uiso 1 1 calc R . .
H15B H 0.1185 0.2293 -0.0308 0.029 Uiso 1 1 calc R . .
C16 C 0.09627(18) 0.24244(10) 0.2146(3) 0.0182(8) Uani 1 1 d . . .
H16A H 0.0568 0.2321 0.1612 0.022 Uiso 1 1 calc R . .
H16B H 0.0771 0.2646 0.2519 0.022 Uiso 1 1 calc R . .
C17 C 0.04619(18) 0.21283(10) 0.4070(3) 0.0177(8) Uani 1 1 d . . .
H17A H 0.0081 0.2001 0.3592 0.026 Uiso 1 1 calc R . .
H17B H 0.0277 0.2362 0.4313 0.026 Uiso 1 1 calc R . .
H17C H 0.0590 0.1995 0.4843 0.026 Uiso 1 1 calc R . .
C18 C 0.2330(2) 0.14527(10) 0.1874(4) 0.0318(9) Uani 1 1 d . . .
H18A H 0.2544 0.1412 0.2723 0.048 Uiso 1 1 calc R . .
H18B H 0.2718 0.1442 0.1223 0.048 Uiso 1 1 calc R . .
H18C H 0.1961 0.1271 0.1696 0.048 Uiso 1 1 calc R . .
C19 C 0.1478(2) 0.28689(10) 0.0761(4) 0.0269(9) Uani 1 1 d . . .
H19A H 0.1861 0.2923 0.0129 0.040 Uiso 1 1 calc R . .
H19B H 0.1494 0.3044 0.1452 0.040 Uiso 1 1 calc R . .
H19C H 0.0995 0.2876 0.0345 0.040 Uiso 1 1 calc R . .
Cu Cu 0.2500 0.2500 0.25009(5) 0.01477(14) Uani 1 2 d S . .
F11 F 0.23366(12) 0.07470(6) -0.0448(2) 0.0340(6) Uani 1 1 d D . .
F12 F 0.34016(12) 0.08757(6) 0.0598(2) 0.0274(5) Uani 1 1 d D . .
F13 F 0.25577(11) 0.05093(6) 0.15095(19) 0.0261(5) Uani 1 1 d D . .
F14 F 0.32153(12) 0.03279(6) -0.0217(2) 0.0346(6) Uani 1 1 d D . .
N3 N 0.18073(16) 0.23333(8) 0.3923(3) 0.0126(6) Uani 1 1 d . . .
N1 N 0.19783(16) 0.18033(8) 0.1843(3) 0.0218(7) Uani 1 1 d . . .
N2 N 0.16062(17) 0.25090(8) 0.1306(3) 0.0180(6) Uani 1 1 d . . .
O O 0.2500 0.2500 0.7551(4) 0.0151(6) Uani 1 2 d S . .

loop_
_atom_site_aniso_label
_atom_site_aniso_U_11
_atom_site_aniso_U_22
_atom_site_aniso_U_33
_atom_site_aniso_U_23
_atom_site_aniso_U_13
_atom_site_aniso_U_12
B 0.026(2) 0.020(2) 0.015(2) 0.0049(15) -0.0006(16) 0.0036(17)
C1 0.0144(17) 0.0147(17) 0.0113(16) -0.0011(13) 0.0025(13) -0.0016(14)
C2 0.0184(17) 0.0154(17) 0.0112(17) -0.0011(13) -0.0011(13) -0.0032(14)
C4 0.0139(16) 0.0197(17) 0.0106(18) 0.0005(13) 0.0000(13) 0.0002(14)
C5 0.012(2) 0.014(2) 0.013(2) 0.000 0.000 -0.0028(19)
C6 0.0199(18) 0.0124(17) 0.0115(16) 0.0004(13) -0.0010(14) 0.0013(14)
C7 0.0228(18) 0.0129(16) 0.0157(19) -0.0006(12) -0.0010(14) -0.0012(14)
C8 0.025(2) 0.0189(19) 0.0140(17) 0.0019(14) 0.0034(14) -0.0032(15)
C9 0.034(2) 0.0157(18) 0.0155(16) 0.0019(14) -0.0045(15) 0.0016(16)
C10 0.0189(17) 0.0229(19) 0.022(2) -0.0014(16) -0.0025(15) 0.0054(16)
C11 0.0177(19) 0.025(2) 0.0167(18) -0.0011(15) -0.0010(14) 0.0003(15)
C12 0.0137(17) 0.0205(18) 0.0122(17) -0.0041(14) -0.0035(13) -0.0037(14)
C13 0.0190(18) 0.0241(19) 0.0145(18) -0.0034(14) 0.0004(14) -0.0006(15)
C14 0.029(2) 0.038(2) 0.0097(16) -0.0094(17) -0.0003(15) 0.0011(17)
C15 0.0224(19) 0.039(2) 0.0107(19) -0.0045(16) -0.0042(15) -0.0031(17)
C16 0.0124(16) 0.030(2) 0.0123(17) -0.0016(14) -0.0007(12) -0.0017(15)
C17 0.0132(17) 0.0239(19) 0.0158(18) -0.0033(14) 0.0009(14) -0.0071(14)
C18 0.039(2) 0.023(2) 0.034(2) -0.0045(18) 0.006(2) 0.0029(18)
C19 0.027(2) 0.033(2) 0.020(2) 0.0073(17) 0.0007(16) -0.0029(18)
Cu 0.0145(3) 0.0215(3) 0.0083(2) 0.000 0.000 -0.0012(3)
F11 0.0306(12) 0.0303(13) 0.0411(14) 0.0099(11) -0.0167(11) -0.0028(10)
F12 0.0204(11) 0.0349(13) 0.0268(12) 0.0064(10) -0.0011(9) -0.0058(10)
F13 0.0248(12) 0.0297(12) 0.0238(11) 0.0036(9) 0.0089(10) -0.0005(10)
F14 0.0411(14) 0.0374(13) 0.0254(13) -0.0068(11) 0.0014(10) 0.0130(11)
N3 0.0188(16) 0.0110(15) 0.0079(14) -0.0007(11) -0.0017(11) -0.0038(12)
N1 0.0221(16) 0.0280(17) 0.0152(15) -0.0056(14) 0.0039(12) 0.0026(14)
N2 0.0204(16) 0.0225(16) 0.0110(14) 0.0040(13) 0.0005(12) -0.0023(13)
O 0.0218(15) 0.0156(14) 0.0079(14) 0.000 0.000 -0.0036(17)

loop_
_atom_type_symbol
_atom_type_description
_atom_type_scat_dispersion_real
_atom_type_scat_dispersion_imag
_atom_type_scat_source
C C 0.0033 0.0016 'International Tables Vol C Tables 4.2.6.8 and 6.1.1.4'
H H 0.0000 0.0000 'International Tables Vol C Tables 4.2.6.8 and 6.1.1.4'
B B 0.0013 0.0007 'International Tables Vol C Tables 4.2.6.8 and 6.1.1.4'
Cu Cu 0.3201 1.2651 'International Tables Vol C Tables 4.2.6.8 and 6.1.1.4'
F F 0.0171 0.0103 'International Tables Vol C Tables 4.2.6.8 and 6.1.1.4'
N N 0.0061 0.0033 'International Tables Vol C Tables 4.2.6.8 and 6.1.1.4'
O O 0.0106 0.0060 'International Tables Vol C Tables 4.2.6.8 and 6.1.1.4'

loop_
_geom_angle_atom_site_label_1
_geom_angle_atom_site_label_2
_geom_angle_atom_site_label_3
_geom_angle
_geom_angle_site_symmetry_1
_geom_angle_site_symmetry_3
_geom_angle_publ_flag
F12 B F11 110.2(3) . . ?
F12 B F14 109.8(3) . . ?
F11 B F14 109.2(3) . . ?
F12 B F13 109.9(3) . . ?
F11 B F13 108.8(3) . . ?
F14 B F13 108.9(3) . . ?
C5 C1 C6 111.4(3) . . ?
C5 C1 C4 106.7(2) . . ?
C6 C1 C4 111.3(3) . . ?
C5 C1 C2 108.1(3) . . ?
C6 C1 C2 107.8(3) . . ?
C4 C1 C2 111.4(3) . . ?
N3 C2 C1 114.9(3) . . ?
N3 C2 H2A 108.5 . . ?
C1 C2 H2A 108.5 . . ?
N3 C2 H2B 108.5 . . ?
C1 C2 H2B 108.5 . . ?
H2A C2 H2B 107.5 . . ?
N3 C4 C1 114.1(3) 14 . ?
N3 C4 H4A 108.7 14 . ?
C1 C4 H4A 108.7 . . ?
N3 C4 H4B 108.7 14 . ?
C1 C4 H4B 108.7 . . ?
H4A C4 H4B 107.6 . . ?
O C5 C1 124.49(19) . . ?
O C5 C1 124.49(19) . 14 ?
C1 C5 C1 111.0(4) . 14 ?
C11 C6 C7 118.8(3) . . ?
C11 C6 C1 122.4(3) . . ?
C7 C6 C1 118.8(3) . . ?
C8 C7 C6 121.0(3) . . ?
C8 C7 H7 119.5 . . ?
C6 C7 H7 119.5 . . ?
C9 C8 C7 120.1(3) . . ?
C9 C8 H8 120.0 . . ?
C7 C8 H8 120.0 . . ?
C10 C9 C8 118.9(3) . . ?
C10 C9 H9 120.5 . . ?
C8 C9 H9 120.5 . . ?
C9 C10 C11 121.4(3) . . ?
C9 C10 H10 119.3 . . ?
C11 C10 H10 119.3 . . ?
C6 C11 C10 119.7(3) . . ?
C6 C11 H11 120.2 . . ?
C10 C11 H11 120.2 . . ?
C16 C12 C13 111.7(3) . . ?
C16 C12 C17 108.5(3) . . ?
C13 C12 C17 107.8(3) . . ?
C16 C12 N3 105.3(3) . . ?
C13 C12 N3 109.5(3) . . ?
C17 C12 N3 114.1(3) . . ?
N1 C13 C12 114.6(3) . . ?
N1 C13 H13A 108.6 . . ?
C12 C13 H13A 108.6 . . ?
N1 C13 H13B 108.6 . . ?
C12 C13 H13B 108.6 . . ?
H13A C13 H13B 107.6 . . ?
N1 C14 C15 114.7(3) . . ?
N1 C14 H14A 108.6 . . ?
C15 C14 H14A 108.6 . . ?
N1 C14 H14B 108.6 . . ?
C15 C14 H14B 108.6 . . ?
H14A C14 H14B 107.6 . . ?
N2 C15 C14 116.2(3) . . ?
N2 C15 H15A 108.2 . . ?
C14 C15 H15A 108.2 . . ?
N2 C15 H15B 108.2 . . ?
C14 C15 H15B 108.2 . . ?
H15A C15 H15B 107.4 . . ?
N2 C16 C12 113.7(3) . . ?
N2 C16 H16A 108.8 . . ?
C12 C16 H16A 108.8 . . ?
N2 C16 H16B 108.8 . . ?
C12 C16 H16B 108.8 . . ?
H16A C16 H16B 107.7 . . ?
C12 C17 H17A 109.5 . . ?
C12 C17 H17B 109.5 . . ?
H17A C17 H17B 109.5 . . ?
C12 C17 H17C 109.5 . . ?
H17A C17 H17C 109.5 . . ?
H17B C17 H17C 109.5 . . ?
N1 C18 H18A 109.5 . . ?
N1 C18 H18B 109.5 . . ?
H18A C18 H18B 109.5 . . ?
N1 C18 H18C 109.5 . . ?
H18A C18 H18C 109.5 . . ?
H18B C18 H18C 109.5 . . ?
N2 C19 H19A 109.5 . . ?
N2 C19 H19B 109.5 . . ?
H19A C19 H19B 109.5 . . ?
N2 C19 H19C 109.5 . . ?
H19A C19 H19C 109.5 . . ?
H19B C19 H19C 109.5 . . ?
N3 Cu N3 87.07(17) 14 . ?
N3 Cu N2 157.57(12) 14 . ?
N3 Cu N2 87.59(13) . . ?
N3 Cu N2 87.59(13) 14 14 ?
N3 Cu N2 157.57(12) . 14 ?
N2 Cu N2 105.03(17) . 14 ?
C2 N3 C4 109.3(3) . 14 ?
C2 N3 C12 110.7(3) . . ?
C4 N3 C12 110.2(3) 14 . ?
C2 N3 Cu 108.5(2) . . ?
C4 N3 Cu 112.8(2) 14 . ?
C12 N3 Cu 105.42(19) . . ?
C13 N1 C14 108.9(3) . . ?
C13 N1 C18 109.4(3) . . ?
C14 N1 C18 109.1(3) . . ?
C15 N2 C16 110.4(3) . . ?
C15 N2 C19 106.8(3) . . ?
C16 N2 C19 107.2(3) . . ?
C15 N2 Cu 115.4(2) . . ?
C16 N2 Cu 105.1(2) . . ?
C19 N2 Cu 111.7(2) . . ?
N1 Cu N3 71.8(1) . . ?
N1 Cu N2 67.1(1) . . ?
N1 Cu N3 131.1(1) 14 . ?
N2 Cu N3 157.6(1) 14 . ?

loop_
_geom_bond_atom_site_label_1
_geom_bond_atom_site_label_2
_geom_bond_distance
_geom_bond_site_symmetry_2
_geom_bond_publ_flag
B F12 1.384(5) . ?
B F11 1.390(4) . ?
B F14 1.390(5) . ?
B F13 1.398(4) . ?
C1 C5 1.525(4) . ?
C1 C6 1.528(5) . ?
C1 C4 1.535(5) . ?
C1 C2 1.550(5) . ?
C2 N3 1.498(4) . ?
C2 H2A 0.9900 . ?
C2 H2B 0.9900 . ?
C4 N3 1.499(4) 14 ?
C4 H4A 0.9900 . ?
C4 H4B 0.9900 . ?
C5 O 1.195(6) . ?
C5 C1 1.525(4) 14 ?
C6 C11 1.386(5) . ?
C6 C7 1.390(5) . ?
C7 C8 1.386(5) . ?
C7 H7 0.9500 . ?
C8 C9 1.384(5) . ?
C8 H8 0.9500 . ?
C9 C10 1.377(5) . ?
C9 H9 0.9500 . ?
C10 C11 1.392(5) . ?
C10 H10 0.9500 . ?
C11 H11 0.9500 . ?
C12 C16 1.521(5) . ?
C12 C13 1.524(5) . ?
C12 C17 1.526(5) . ?
C12 N3 1.538(4) . ?
C13 N1 1.464(4) . ?
C13 H13A 0.9900 . ?
C13 H13B 0.9900 . ?
C14 N1 1.470(5) . ?
C14 C15 1.515(6) . ?
C14 H14A 0.9900 . ?
C14 H14B 0.9900 . ?
C15 N2 1.481(5) . ?
C15 H15A 0.9900 . ?
C15 H15B 0.9900 . ?
C16 N2 1.497(4) . ?
C16 H16A 0.9900 . ?
C16 H16B 0.9900 . ?
C17 H17A 0.9800 . ?
C17 H17B 0.9800 . ?
C17 H17C 0.9800 . ?
C18 N1 1.476(5) . ?
C18 H18A 0.9800 . ?
C18 H18B 0.9800 . ?
C18 H18C 0.9800 . ?
C19 N2 1.497(5) . ?
C19 H19A 0.9800 . ?
C19 H19B 0.9800 . ?
C19 H19C 0.9800 . ?
Cu N3 2.046(3) 14 ?
Cu N3 2.046(3) . ?
Cu N2 2.048(3) . ?
Cu N2 2.048(3) 14 ?
N3 C4 1.499(4) 14 ?
N1 Cu 2.890(3) . ?

loop_
_geom_torsion_atom_site_label_1
_geom_torsion_atom_site_label_2
_geom_torsion_atom_site_label_3
_geom_torsion_atom_site_label_4
_geom_torsion
_geom_torsion_site_symmetry_1
_geom_torsion_site_symmetry_2
_geom_torsion_site_symmetry_3
_geom_torsion_site_symmetry_4
_geom_torsion_publ_flag
C5 C1 C2 N3 54.0(4) . . . . ?
C6 C1 C2 N3 174.6(3) . . . . ?
C4 C1 C2 N3 -63.0(4) . . . . ?
C5 C1 C4 N3 -59.9(4) . . . 14 ?
C6 C1 C4 N3 178.3(3) . . . 14 ?
C2 C1 C4 N3 57.9(4) . . . 14 ?
C6 C1 C5 O 3.1(3) . . . . ?
C4 C1 C5 O -118.6(2) . . . . ?
C2 C1 C5 O 121.4(2) . . . . ?
C6 C1 C5 C1 -176.9(3) . . . 14 ?
C4 C1 C5 C1 61.4(2) . . . 14 ?
C2 C1 C5 C1 -58.6(2) . . . 14 ?
C5 C1 C6 C11 -117.2(3) . . . . ?
C4 C1 C6 C11 1.8(4) . . . . ?
C2 C1 C6 C11 124.3(3) . . . . ?
C5 C1 C6 C7 61.1(4) . . . . ?
C4 C1 C6 C7 -179.9(3) . . . . ?
C2 C1 C6 C7 -57.4(4) . . . . ?
C11 C6 C7 C8 -0.4(5) . . . . ?
C1 C6 C7 C8 -178.8(3) . . . . ?
C6 C7 C8 C9 1.8(5) . . . . ?
C7 C8 C9 C10 -1.6(5) . . . . ?
C8 C9 C10 C11 0.1(5) . . . . ?
C7 C6 C11 C10 -1.1(5) . . . . ?
C1 C6 C11 C10 177.2(3) . . . . ?
C9 C10 C11 C6 1.2(5) . . . . ?
C16 C12 C13 N1 58.2(4) . . . . ?
C17 C12 C13 N1 177.3(3) . . . . ?
N3 C12 C13 N1 -58.0(4) . . . . ?
N1 C14 C15 N2 -18.4(5) . . . . ?
C13 C12 C16 N2 -65.7(4) . . . . ?
C17 C12 C16 N2 175.6(3) . . . . ?
N3 C12 C16 N2 53.1(4) . . . . ?
C1 C2 N3 C4 -51.5(4) . . . 14 ?
C1 C2 N3 C12 -173.0(3) . . . . ?
C1 C2 N3 Cu 71.8(3) . . . . ?
C16 C12 N3 C2 -160.9(3) . . . . ?
C13 C12 N3 C2 -40.6(3) . . . . ?
C17 C12 N3 C2 80.3(3) . . . . ?
C16 C12 N3 C4 78.2(3) . . . 14 ?
C13 C12 N3 C4 -161.6(3) . . . 14 ?
C17 C12 N3 C4 -40.7(4) . . . 14 ?
C16 C12 N3 Cu -43.8(3) . . . . ?
C13 C12 N3 Cu 76.5(3) . . . . ?
C17 C12 N3 Cu -162.6(2) . . . . ?
N3 Cu N3 C2 -60.96(18) 14 . . . ?
N2 Cu N3 C2 140.8(2) . . . . ?
N2 Cu N3 C2 15.5(4) 14 . . . ?
N3 Cu N3 C4 60.22(19) 14 . . 14 ?
N2 Cu N3 C4 -98.0(2) . . . 14 ?
N2 Cu N3 C4 136.7(3) 14 . . 14 ?
N3 Cu N3 C12 -179.5(3) 14 . . . ?
N2 Cu N3 C12 22.2(2) . . . . ?
N2 Cu N3 C12 -103.1(3) 14 . . . ?
C12 C13 N1 C14 -86.0(4) . . . . ?
C12 C13 N1 C18 154.9(3) . . . . ?
C15 C14 N1 C13 85.1(4) . . . . ?
C15 C14 N1 C18 -155.6(3) . . . . ?
C14 C15 N2 C16 -59.9(4) . . . . ?
C14 C15 N2 C19 -176.1(3) . . . . ?
C14 C15 N2 Cu 59.1(4) . . . . ?
C12 C16 N2 C15 91.7(4) . . . . ?
C12 C16 N2 C19 -152.4(3) . . . . ?
C12 C16 N2 Cu -33.4(3) . . . . ?
N3 Cu N2 C15 166.8(3) 14 . . . ?
N3 Cu N2 C15 -116.9(3) . . . . ?
N2 Cu N2 C15 44.3(2) 14 . . . ?
N3 Cu N2 C16 -71.4(4) 14 . . . ?
N3 Cu N2 C16 5.0(2) . . . . ?
N2 Cu N2 C16 166.2(3) 14 . . . ?
N3 Cu N2 C19 44.5(4) 14 . . . ?
N3 Cu N2 C19 120.9(2) . . . . ?
N2 Cu N2 C19 -77.9(2) 14 . . . ?
